data_7110899
loop_
_publ_author_name
'Voigt, Andreas'
'Filipponi, Silvia'
'Macdonald, Charles L. B.'
'Gorden, John D.'
'Cowley, Alan H.'

_publ_section_title
;
 The structure of the decamethylborocenium cation: the most
 tightly-squeezed metallocene?
;
_journal_issue 11
_journal_name_full 'Chemical Communications'
_journal_page_first 911
_journal_paper_doi 10.1039/b001271h
_journal_year 2000
_chemical_compound_source selfmade
_chemical_formula_analytical n/d
_chemical_formula_moiety '[C20H30B] [AlCl4]'
_chemical_formula_structural '[Cp*BCp*] [AlCl4] '
_chemical_formula_sum 'C20 H30 Al B Cl4'
_chemical_formula_weight 450.03
_chemical_melting_point ?
_chemical_name_common 'decamethylborocenium tetrachloroaluminate'
_space_group_IT_number 14
_symmetry_cell_setting monoclinic
_symmetry_space_group_name_Hall '-P 2yn'
_symmetry_space_group_name_H-M 'P 1 21/n 1'
_atom_sites_solution_hydrogens geom
_atom_sites_solution_primary direct
_atom_sites_solution_secondary difmap
_audit_creation_method SHELXL
_cell_angle_alpha 90.00
_cell_angle_beta 90.30(3)
_cell_angle_gamma 90.00
_cell_formula_units_Z 8
_cell_length_a 17.133(3)
_cell_length_b 13.611(3)
_cell_length_c 20.493(4)
_cell_measurement_reflns_used n/a
_cell_measurement_temperature 153(2)
_cell_measurement_theta_max n/a
_cell_measurement_theta_min n/a
_cell_volume 4778.8(16)
_computing_cell_refinement DENZO-SMN
_computing_data_collection 'Collect software, Nonius B.V. 1998'
_computing_data_reduction DENZO-SMN
_computing_molecular_graphics 'SHELXTL-Plus, XP, Siemens, 1994'
_computing_publication_material 'SHELXTL-Plus, XCIF, Siemens, 1994'
_computing_structure_refinement 'SHELXL-93 (Sheldrick, 1993)'
_computing_structure_solution 'SHELXS-86 (Sheldrick, 1990)'
_diffrn_ambient_temperature 153(2)
_diffrn_measurement_device 'Nonius KAPPA-CCD'
_diffrn_measurement_method '\w scans'
_diffrn_radiation_monochromator graphite
_diffrn_radiation_source 'fine-focus sealed tube'
_diffrn_radiation_type MoK\a
_diffrn_radiation_wavelength 0.71073
_diffrn_reflns_av_R_equivalents 0.0376
_diffrn_reflns_av_sigmaI/netI 0.0586
_diffrn_reflns_limit_h_max 22
_diffrn_reflns_limit_h_min -22
_diffrn_reflns_limit_k_max 17
_diffrn_reflns_limit_k_min -17
_diffrn_reflns_limit_l_max 26
_diffrn_reflns_limit_l_min -26
_diffrn_reflns_number 19718
_diffrn_reflns_theta_max 27.49
_diffrn_reflns_theta_min 2.98
_diffrn_standards_decay_% n/a
_diffrn_standards_interval_count n/a
_diffrn_standards_interval_time n/a
_diffrn_standards_number n/a
_exptl_absorpt_coefficient_mu 0.535
_exptl_absorpt_correction_T_max n/a
_exptl_absorpt_correction_T_min n/a
_exptl_absorpt_correction_type none
_exptl_crystal_colour colorless
_exptl_crystal_density_diffrn 1.251
_exptl_crystal_density_meas ?
_exptl_crystal_density_method n/a
_exptl_crystal_description prism
_exptl_crystal_F_000 1888
_exptl_crystal_size_max 0.5
_exptl_crystal_size_mid 0.5
_exptl_crystal_size_min 0.5
_refine_diff_density_max 0.806
_refine_diff_density_min -0.506
_refine_diff_density_rms 0.074
_refine_ls_extinction_coef n/a
_refine_ls_extinction_method none
_refine_ls_goodness_of_fit_all 1.529
_refine_ls_goodness_of_fit_obs 1.764
_refine_ls_hydrogen_treatment riding
_refine_ls_matrix_type full
_refine_ls_number_parameters 469
_refine_ls_number_reflns 10898
_refine_ls_number_restraints 0
_refine_ls_restrained_S_all 1.529
_refine_ls_restrained_S_obs 1.764
_refine_ls_R_factor_all 0.1131
_refine_ls_R_factor_obs 0.0713
_refine_ls_shift/esd_max -0.016
_refine_ls_shift/esd_mean 0.003
_refine_ls_structure_factor_coef Fsqd
_refine_ls_weighting_details 'w=1/[\s^2^(Fo^2^)+(0.0849P)^2^+0.0000P] where P=(Fo^2^+2Fc^2^)/3'
_refine_ls_weighting_scheme calc
_refine_ls_wR_factor_all 0.2235
_refine_ls_wR_factor_obs 0.2069
_reflns_number_observed 7129
_reflns_number_total 10898
_reflns_observed_criterion >2sigma(I)
_cod_data_source_file b001271hsup1.cif
_cod_data_source_block d
_cod_depositor_comments
;
The following automatic conversions were performed:

'_chemical_melting_point' value 'n/d' was changed to '?' - the value
is undefined or not given.

'_symmetry_cell_setting' value
'Monoclinic' changed to 'monoclinic' according to
/home/saulius/struct/CIF-dictionaries/cif_core.dic dictionary named
'cif_core.dic' version 2.4.2 from 2011-04-26.

Automatic conversion script
Id: cif_fix_values 1891 2012-01-12 08:04:46Z andrius 

The following automatic conversions were performed:

'_exptl_crystal_density_meas' value 'n/a' was changed to '?' - the
value is perceived as not measured.

Automatic conversion script
Id: cif_fix_values 3008 2015-01-20 13:52:24Z robertas 

The following automatic conversions were performed:

'_refine_ls_weighting_scheme' value 'calc
w=1/[\s^2^(Fo^2^)+(0.0849P)^2^+0.0000P] where P=(Fo^2^+2Fc^2^)/3' was
changed to 'calc'. New tag '_refine_ls_weighting_details' was
created. The value of the new tag was set to
'w=1/[\s^2^(Fo^2^)+(0.0849P)^2^+0.0000P] where P=(Fo^2^+2Fc^2^)/3'.

Automatic conversion script
Id: cif_fix_values 3143 2015-03-26 13:38:13Z robertas 
;
_cod_original_sg_symbol_H-M P2(1)/n
_cod_database_code 7110899

loop_
_symmetry_equiv_pos_as_xyz
'x, y, z'
'-x+1/2, y+1/2, -z+1/2'
'-x, -y, -z'
'x-1/2, -y-1/2, z-1/2'

loop_
_atom_site_aniso_label
_atom_site_aniso_U_11
_atom_site_aniso_U_22
_atom_site_aniso_U_33
_atom_site_aniso_U_23
_atom_site_aniso_U_13
_atom_site_aniso_U_12
Cl1 0.0473(5) 0.0569(6) 0.0351(5) 0.0069(4) -0.0025(4) -0.0094(4)
Cl2 0.0650(6) 0.0404(6) 0.0537(6) -0.0014(4) 0.0116(5) -0.0118(5)
Al1 0.0533(6) 0.0364(6) 0.0324(5) 0.0012(4) 0.0037(5) -0.0027(5)
Cl5 0.0578(6) 0.0911(9) 0.0396(5) -0.0077(5) -0.0044(4) 0.0135(6)
Cl3 0.0858(8) 0.0527(7) 0.0724(7) 0.0146(6) -0.0406(6) -0.0180(6)
Al2 0.0560(7) 0.0503(8) 0.0358(6) 0.0068(5) -0.0006(5) 0.0096(6)
Cl7 0.0642(7) 0.0518(7) 0.0832(8) 0.0165(6) 0.0244(6) 0.0091(5)
Cl8 0.0829(8) 0.0508(7) 0.0812(8) 0.0073(6) 0.0348(7) -0.0010(6)
Cl4 0.1245(11) 0.0529(7) 0.0831(8) 0.0011(6) 0.0591(8) 0.0085(7)
Cl6 0.1222(12) 0.0916(11) 0.0632(8) -0.0043(7) -0.0500(7) 0.0310(9)
C22 0.035(2) 0.028(2) 0.059(2) 0.005(2) -0.003(2) -0.0007(15)
C31 0.042(2) 0.032(2) 0.038(2) 0.0000(15) 0.0092(15) -0.003(2)
C13 0.030(2) 0.031(2) 0.045(2) 0.000(2) 0.0008(14) 0.0066(14)
C5 0.031(2) 0.030(2) 0.046(2) -0.006(2) -0.0021(14) -0.0004(14)
B1 0.025(2) 0.037(2) 0.037(2) 0.005(2) -0.0011(14) 0.001(2)
C35 0.049(2) 0.033(2) 0.039(2) 0.006(2) -0.001(2) 0.001(2)
C34 0.034(2) 0.033(2) 0.044(2) 0.006(2) 0.0011(15) 0.0033(15)
C1 0.029(2) 0.032(2) 0.033(2) 0.0001(14) -0.0021(13) -0.0016(14)
C2 0.038(2) 0.036(2) 0.042(2) -0.004(2) -0.0035(15) -0.002(2)
C24 0.057(2) 0.035(2) 0.037(2) -0.003(2) 0.001(2) -0.013(2)
C32 0.033(2) 0.027(2) 0.044(2) -0.0038(15) 0.0024(14) -0.0017(14)
C15 0.038(2) 0.030(2) 0.054(2) 0.008(2) -0.002(2) -0.002(2)
C10 0.033(2) 0.045(2) 0.061(2) -0.008(2) -0.003(2) 0.008(2)
C21 0.032(2) 0.031(2) 0.038(2) -0.0048(15) -0.0012(14) -0.0009(14)
C39 0.037(2) 0.044(2) 0.083(3) 0.014(2) 0.002(2) 0.009(2)
C12 0.038(2) 0.039(2) 0.038(2) -0.007(2) -0.0039(15) 0.008(2)
C25 0.039(2) 0.030(2) 0.046(2) -0.005(2) 0.009(2) -0.006(2)
C11 0.038(2) 0.028(2) 0.047(2) -0.002(2) -0.008(2) 0.0005(15)
C33 0.034(2) 0.028(2) 0.044(2) -0.0066(15) 0.0074(14) -0.0015(14)
C4 0.046(2) 0.031(2) 0.046(2) -0.002(2) 0.012(2) -0.003(2)
C18 0.029(2) 0.052(2) 0.052(2) -0.002(2) 0.000(2) 0.006(2)
C37 0.038(2) 0.043(2) 0.053(2) -0.004(2) -0.004(2) -0.001(2)
B2 0.031(2) 0.033(2) 0.030(2) -0.001(2) 0.0021(15) 0.001(2)
C19 0.049(2) 0.055(3) 0.044(2) 0.019(2) 0.000(2) 0.003(2)
C14 0.039(2) 0.033(2) 0.042(2) 0.004(2) -0.0017(15) 0.004(2)
C20 0.045(2) 0.056(3) 0.072(3) 0.016(2) 0.012(2) -0.008(2)
C3 0.061(2) 0.038(2) 0.033(2) -0.001(2) -0.003(2) 0.000(2)
C36 0.061(2) 0.050(3) 0.055(2) -0.003(2) 0.028(2) -0.002(2)
C6 0.039(2) 0.037(2) 0.050(2) 0.004(2) 0.002(2) -0.001(2)
C38 0.048(2) 0.039(2) 0.038(2) -0.014(2) 0.008(2) -0.009(2)
C9 0.055(2) 0.059(3) 0.058(2) -0.002(2) 0.022(2) 0.003(2)
C26 0.068(3) 0.040(2) 0.045(2) -0.011(2) -0.005(2) -0.005(2)
C30 0.036(2) 0.045(2) 0.092(3) 0.003(2) 0.013(2) 0.002(2)
C16 0.043(2) 0.048(3) 0.072(3) -0.016(2) -0.020(2) 0.004(2)
C7 0.038(2) 0.061(3) 0.055(2) -0.011(2) -0.014(2) -0.003(2)
C17 0.060(2) 0.066(3) 0.036(2) -0.005(2) 0.000(2) 0.016(2)
C27 0.041(2) 0.043(2) 0.101(4) 0.009(2) 0.012(2) 0.012(2)
C23 0.056(2) 0.038(2) 0.051(2) 0.011(2) -0.016(2) -0.012(2)
C8 0.088(3) 0.058(3) 0.039(2) -0.006(2) -0.004(2) -0.003(2)
C29 0.110(4) 0.066(3) 0.042(2) -0.004(2) 0.013(2) -0.034(3)
C40 0.079(3) 0.063(3) 0.038(2) 0.016(2) -0.009(2) -0.001(2)
C28 0.081(3) 0.083(4) 0.082(3) 0.039(3) -0.039(3) -0.015(3)

loop_
_atom_site_label
_atom_site_type_symbol
_atom_site_fract_x
_atom_site_fract_y
_atom_site_fract_z
_atom_site_U_iso_or_equiv
_atom_site_thermal_displace_type
_atom_site_occupancy
_atom_site_calc_flag
_atom_site_refinement_flags
Cl1 Cl 0.81478(5) 0.90853(8) 0.02151(4) 0.0464(3) Uani 1 d .
Cl2 Cl 0.78704(6) 0.70242(7) 0.11942(5) 0.0530(3) Uani 1 d .
Al1 Al 0.81618(7) 0.85424(8) 0.11879(5) 0.0407(3) Uani 1 d .
Cl5 Cl 0.69195(6) 1.10305(10) -0.25585(5) 0.0629(3) Uani 1 d .
Cl3 Cl 0.93272(7) 0.87333(9) 0.15607(6) 0.0704(4) Uani 1 d .
Al2 Al 0.67392(7) 1.17228(10) -0.16391(5) 0.0474(3) Uani 1 d .
Cl7 Cl 0.67764(7) 1.32794(9) -0.17512(6) 0.0663(3) Uani 1 d .
Cl8 Cl 0.56180(7) 1.13294(9) -0.12644(6) 0.0715(4) Uani 1 d .
Cl4 Cl 0.73681(9) 0.93631(9) 0.17675(7) 0.0866(5) Uani 1 d .
Cl6 Cl 0.76426(10) 1.12367(12) -0.10084(6) 0.0925(5) Uani 1 d .
C22 C 1.1163(2) 0.6149(3) -0.0931(2) 0.0407(8) Uani 1 d .
C31 C 1.1405(2) 0.8396(3) -0.1797(2) 0.0372(8) Uani 1 d .
C13 C 1.1345(2) 0.6335(3) 0.3406(2) 0.0354(8) Uani 1 d .
C5 C 0.9699(2) 0.8530(3) 0.3933(2) 0.0357(8) Uani 1 d .
B1 B 1.0592(2) 0.7221(3) 0.3535(2) 0.0327(8) Uani 1 d .
C35 C 1.0623(2) 0.8630(3) -0.1985(2) 0.0402(8) Uani 1 d .
C34 C 1.0201(2) 0.8885(3) -0.1414(2) 0.0373(8) Uani 1 d .
C1 C 1.0544(2) 0.8344(2) 0.3723(2) 0.0314(7) Uani 1 d .
C2 C 1.0984(2) 0.8459(3) 0.4360(2) 0.0387(8) Uani 1 d .
C24 C 1.0218(2) 0.6340(3) -0.0147(2) 0.0430(9) Uani 1 d .
C32 C 1.1460(2) 0.8486(2) -0.1110(2) 0.0346(8) Uani 1 d .
C15 C 1.0071(2) 0.6151(3) 0.3738(2) 0.0408(8) Uani 1 d .
C10 C 0.9037(2) 0.8621(3) 0.3467(2) 0.0465(9) Uani 1 d .
H10A H 0.9221(2) 0.8521(3) 0.3030(2) 0.070 Uiso 1 calc R
H10B H 0.8812(2) 0.9265(3) 0.3502(2) 0.070 Uiso 1 calc R
H10C H 0.8649(2) 0.8136(3) 0.3567(2) 0.070 Uiso 1 calc R
C21 C 1.0452(2) 0.6611(2) -0.1258(2) 0.0336(7) Uani 1 d .
C39 C 0.9353(2) 0.9177(3) -0.1407(2) 0.0549(11) Uani 1 d .
H39A H 0.9197(2) 0.9314(3) -0.0967(2) 0.082 Uiso 1 calc R
H39B H 0.9041(2) 0.8651(3) -0.1579(2) 0.082 Uiso 1 calc R
H39C H 0.9280(2) 0.9754(3) -0.1670(2) 0.082 Uiso 1 calc R
C12 C 1.0855(2) 0.6487(3) 0.2853(2) 0.0384(8) Uani 1 d .
C25 C 0.9870(2) 0.6621(3) -0.0702(2) 0.0385(8) Uani 1 d .
C11 C 1.0065(2) 0.6345(3) 0.3053(2) 0.0379(8) Uani 1 d .
C33 C 1.0711(2) 0.8771(3) -0.0870(2) 0.0351(8) Uani 1 d .
C4 C 0.9677(2) 0.8616(3) 0.4583(2) 0.0411(9) Uani 1 d .
C18 C 1.2224(2) 0.6438(3) 0.3411(2) 0.0445(9) Uani 1 d .
H18A H 1.2403(2) 0.6566(3) 0.2976(2) 0.067 Uiso 1 calc R
H18B H 1.2455(2) 0.5841(3) 0.3569(2) 0.067 Uiso 1 calc R
H18C H 1.2372(2) 0.6973(3) 0.3691(2) 0.067 Uiso 1 calc R
C37 C 1.2152(2) 0.8247(3) -0.0694(2) 0.0444(9) Uani 1 d .
H37A H 1.2032(2) 0.8377(3) -0.0245(2) 0.067 Uiso 1 calc R
H37B H 1.2586(2) 0.8646(3) -0.0824(2) 0.067 Uiso 1 calc R
H37C H 1.2283(2) 0.7566(3) -0.0745(2) 0.067 Uiso 1 calc R
B2 B 1.0680(2) 0.7725(3) -0.1372(2) 0.0313(8) Uani 1 d .
C19 C 1.1134(2) 0.6010(3) 0.4648(2) 0.0495(10) Uani 1 d .
H19A H 1.0690(2) 0.5890(3) 0.4921(2) 0.074 Uiso 1 calc R
H19B H 1.1399(2) 0.6592(3) 0.4794(2) 0.074 Uiso 1 calc R
H19C H 1.1483(2) 0.5460(3) 0.4671(2) 0.074 Uiso 1 calc R
C14 C 1.0866(2) 0.6149(3) 0.3955(2) 0.0378(8) Uani 1 d .
C20 C 0.9369(2) 0.6039(3) 0.4161(2) 0.0578(11) Uani 1 d .
H20A H 0.9532(2) 0.5910(3) 0.4601(2) 0.087 Uiso 1 calc R
H20B H 0.9057(2) 0.5503(3) 0.4004(2) 0.087 Uiso 1 calc R
H20C H 0.9068(2) 0.6634(3) 0.4148(2) 0.087 Uiso 1 calc R
C3 C 1.0475(2) 0.8573(3) 0.4849(2) 0.0439(9) Uani 1 d .
C36 C 1.2024(2) 0.8077(3) -0.2256(2) 0.0550(11) Uani 1 d .
H36A H 1.1823(2) 0.8087(3) -0.2694(2) 0.083 Uiso 1 calc R
H36B H 1.2189(2) 0.7423(3) -0.2147(2) 0.083 Uiso 1 calc R
H36C H 1.2461(2) 0.8516(3) -0.2223(2) 0.083 Uiso 1 calc R
C6 C 1.0826(2) 0.9018(3) 0.3173(2) 0.0420(8) Uani 1 d .
H6A H 1.0519(2) 0.8902(3) 0.2788(2) 0.063 Uiso 1 calc R
H6B H 1.1365(2) 0.8883(3) 0.3083(2) 0.063 Uiso 1 calc R
H6C H 1.0770(2) 0.9691(3) 0.3305(2) 0.063 Uiso 1 calc R
C38 C 1.0502(2) 0.8827(3) -0.0153(2) 0.0415(9) Uani 1 d .
H38A H 1.0962(2) 0.8724(3) 0.0107(2) 0.062 Uiso 1 calc R
H38B H 1.0123(2) 0.8330(3) -0.0054(2) 0.062 Uiso 1 calc R
H38C H 1.0287(2) 0.9463(3) -0.0059(2) 0.062 Uiso 1 calc R
C9 C 0.8962(2) 0.8765(3) 0.4990(2) 0.0568(11) Uani 1 d .
H9A H 0.9109(2) 0.8807(3) 0.5441(2) 0.085 Uiso 1 calc R
H9B H 0.8613(2) 0.8220(3) 0.4928(2) 0.085 Uiso 1 calc R
H9C H 0.8706(2) 0.9361(3) 0.4860(2) 0.085 Uiso 1 calc R
C26 C 1.0173(2) 0.6103(3) -0.1878(2) 0.0509(10) Uani 1 d .
H26A H 0.9726(2) 0.6443(3) -0.2050(2) 0.076 Uiso 1 calc R
H26B H 1.0033(2) 0.5436(3) -0.1779(2) 0.076 Uiso 1 calc R
H26C H 1.0583(2) 0.6108(3) -0.2195(2) 0.076 Uiso 1 calc R
C30 C 0.9028(2) 0.6893(3) -0.0803(2) 0.0575(11) Uani 1 d .
H30A H 0.8942(2) 0.7061(3) -0.1253(2) 0.086 Uiso 1 calc R
H30B H 0.8901(2) 0.7446(3) -0.0533(2) 0.086 Uiso 1 calc R
H30C H 0.8702(2) 0.6346(3) -0.0688(2) 0.086 Uiso 1 calc R
C16 C 0.9358(2) 0.6439(3) 0.2628(2) 0.0544(11) Uani 1 d .
H16A H 0.8899(2) 0.6310(3) 0.2881(2) 0.082 Uiso 1 calc R
H16B H 0.9389(2) 0.5975(3) 0.2277(2) 0.082 Uiso 1 calc R
H16C H 0.9331(2) 0.7093(3) 0.2454(2) 0.082 Uiso 1 calc R
C7 C 1.1862(2) 0.8501(3) 0.4396(2) 0.0515(10) Uani 1 d .
H7A H 1.2074(2) 0.8395(3) 0.3969(2) 0.077 Uiso 1 calc R
H7B H 1.2049(2) 0.8001(3) 0.4688(2) 0.077 Uiso 1 calc R
H7C H 1.2021(2) 0.9134(3) 0.4554(2) 0.077 Uiso 1 calc R
C17 C 1.1114(2) 0.6805(3) 0.2187(2) 0.0538(10) Uani 1 d .
H17A H 1.0669(2) 0.6849(3) 0.1902(2) 0.081 Uiso 1 calc R
H17B H 1.1476(2) 0.6333(3) 0.2016(2) 0.081 Uiso 1 calc R
H17C H 1.1363(2) 0.7435(3) 0.2216(2) 0.081 Uiso 1 calc R
C27 C 1.1858(2) 0.5825(3) -0.1309(2) 0.0615(12) Uani 1 d .
H27A H 1.1786(2) 0.5990(3) -0.1761(2) 0.092 Uiso 1 calc R
H27B H 1.1920(2) 0.5127(3) -0.1266(2) 0.092 Uiso 1 calc R
H27C H 1.2316(2) 0.6149(3) -0.1144(2) 0.092 Uiso 1 calc R
C23 C 1.1025(2) 0.6056(3) -0.0290(2) 0.0485(10) Uani 1 d .
C8 C 1.0646(3) 0.8670(3) 0.5568(2) 0.0618(12) Uani 1 d .
H8A H 1.0165(3) 0.8743(3) 0.5802(2) 0.093 Uiso 1 calc R
H8B H 1.0968(3) 0.9237(3) 0.5642(2) 0.093 Uiso 1 calc R
H8C H 1.0914(3) 0.8094(3) 0.5719(2) 0.093 Uiso 1 calc R
C29 C 0.9883(3) 0.6308(4) 0.0521(2) 0.0726(15) Uani 1 d .
H29A H 1.0271(3) 0.6078(4) 0.0823(2) 0.109 Uiso 1 calc R
H29B H 0.9443(3) 0.5870(4) 0.0525(2) 0.109 Uiso 1 calc R
H29C H 0.9716(3) 0.6955(4) 0.0645(2) 0.109 Uiso 1 calc R
C40 C 1.0308(3) 0.8559(3) -0.2670(2) 0.0602(12) Uani 1 d .
H40A H 0.9769(3) 0.8750(3) -0.2675(2) 0.090 Uiso 1 calc R
H40B H 1.0355(3) 0.7895(3) -0.2822(2) 0.090 Uiso 1 calc R
H40C H 1.0600(3) 0.8987(3) -0.2950(2) 0.090 Uiso 1 calc R
C28 C 1.1582(3) 0.5692(4) 0.0235(3) 0.082(2) Uani 1 d .
H28A H 1.1327(3) 0.5707(4) 0.0651(3) 0.123 Uiso 1 calc R
H28B H 1.2035(3) 0.6108(4) 0.0249(3) 0.123 Uiso 1 calc R
H28C H 1.1738(3) 0.5031(4) 0.0138(3) 0.123 Uiso 1 calc R

loop_
_atom_type_symbol
_atom_type_description
_atom_type_scat_dispersion_real
_atom_type_scat_dispersion_imag
_atom_type_scat_source
C C 0.0033 0.0016 'International Tables Vol C Tables 4.2.6.8 and 6.1.1.4'
H H 0.0000 0.0000 'International Tables Vol C Tables 4.2.6.8 and 6.1.1.4'
B B 0.0013 0.0007 'International Tables Vol C Tables 4.2.6.8 and 6.1.1.4'
Al Al 0.0645 0.0514 'International Tables Vol C Tables 4.2.6.8 and 6.1.1.4'
Cl Cl 0.1484 0.1585 'International Tables Vol C Tables 4.2.6.8 and 6.1.1.4'

loop_
_geom_angle_atom_site_label_1
_geom_angle_atom_site_label_2
_geom_angle_atom_site_label_3
_geom_angle
Cl1 Al1 Cl2 110.00(6)
Cl1 Al1 Cl4 109.69(7)
Cl2 Al1 Cl4 110.86(6)
Cl1 Al1 Cl3 107.29(7)
Cl2 Al1 Cl3 109.45(7)
Cl4 Al1 Cl3 109.48(8)
Cl6 Al2 Cl7 110.74(8)
Cl6 Al2 Cl5 107.02(7)
Cl7 Al2 Cl5 109.85(7)
Cl6 Al2 Cl8 110.94(8)
Cl7 Al2 Cl8 108.34(7)
Cl5 Al2 Cl8 109.95(8)
C23 C22 C27 128.8(4)
C23 C22 C21 109.0(3)
C27 C22 C21 122.1(3)
C32 C31 C35 107.8(3)
C32 C31 C36 127.7(3)
C35 C31 C36 124.5(3)
C32 C31 B2 66.4(2)
C35 C31 B2 65.7(2)
C36 C31 B2 131.6(3)
C14 C13 C12 108.4(3)
C14 C13 C18 126.3(3)
C12 C13 C18 125.1(3)
C14 C13 B1 65.3(2)
C12 C13 B1 66.2(2)
C18 C13 B1 131.0(3)
C4 C5 C10 127.4(3)
C4 C5 C1 109.0(3)
C10 C5 C1 123.6(3)
C1 B1 C14 134.3(3)
C1 B1 C15 135.8(3)
C14 B1 C15 48.0(2)
C1 B1 C12 138.6(3)
C14 B1 C12 81.4(2)
C15 B1 C12 81.5(2)
C1 B1 C13 136.7(3)
C14 B1 C13 47.2(2)
C15 B1 C13 81.0(2)
C12 B1 C13 47.0(2)
C1 B1 C11 138.8(3)
C14 B1 C11 81.3(2)
C15 B1 C11 47.4(2)
C12 B1 C11 47.3(2)
C13 B1 C11 80.3(2)
C31 C35 C34 108.2(3)
C31 C35 C40 124.7(3)
C34 C35 C40 127.0(3)
C31 C35 B2 66.6(2)
C34 C35 B2 67.0(2)
C40 C35 B2 129.7(3)
C35 C34 C33 107.8(3)
C35 C34 C39 124.6(3)
C33 C34 C39 127.6(3)
C35 C34 B2 65.6(2)
C33 C34 B2 65.4(2)
C39 C34 B2 132.8(3)
C2 C1 C5 102.0(3)
C2 C1 C6 114.6(3)
C5 C1 C6 114.1(3)
C2 C1 B1 106.5(3)
C5 C1 B1 106.2(3)
C6 C1 B1 112.5(3)
C3 C2 C7 127.7(3)
C3 C2 C1 109.6(3)
C7 C2 C1 122.6(3)
C25 C24 C23 108.9(3)
C25 C24 C29 128.1(4)
C23 C24 C29 123.0(4)
C31 C32 C33 108.2(3)
C31 C32 C37 126.7(3)
C33 C32 C37 125.0(3)
C31 C32 B2 66.5(2)
C33 C32 B2 65.6(2)
C37 C32 B2 129.9(3)
C11 C15 C14 107.9(3)
C11 C15 C20 126.0(3)
C14 C15 C20 126.0(4)
C11 C15 B1 67.4(2)
C14 C15 B1 65.9(2)
C20 C15 B1 129.3(3)
C26 C21 C22 115.3(3)
C26 C21 C25 115.2(3)
C22 C21 C25 101.5(3)
C26 C21 B2 112.9(3)
C22 C21 B2 105.2(3)
C25 C21 B2 105.4(3)
C13 C12 C11 107.9(3)
C13 C12 C17 126.2(3)
C11 C12 C17 125.8(3)
C13 C12 B1 66.8(2)
C11 C12 B1 66.8(2)
C17 C12 B1 129.1(3)
C24 C25 C30 127.7(3)
C24 C25 C21 110.1(3)
C30 C25 C21 122.2(3)
C12 C11 C15 107.8(3)
C12 C11 C16 125.9(3)
C15 C11 C16 126.2(3)
C12 C11 B1 66.0(2)
C15 C11 B1 65.2(2)
C16 C11 B1 132.1(3)
C34 C33 C32 107.9(3)
C34 C33 C38 127.4(3)
C32 C33 C38 124.4(3)
C34 C33 B2 67.1(2)
C32 C33 B2 66.6(2)
C38 C33 B2 127.0(3)
C5 C4 C3 109.6(3)
C5 C4 C9 126.3(4)
C3 C4 C9 124.1(3)
C21 B2 C33 134.1(3)
C21 B2 C35 139.6(3)
C33 B2 C35 81.5(2)
C21 B2 C32 134.6(3)
C33 B2 C32 47.8(2)
C35 B2 C32 81.2(2)
C21 B2 C31 137.7(3)
C33 B2 C31 81.5(2)
C35 B2 C31 47.7(2)
C32 B2 C31 47.1(2)
C21 B2 C34 137.8(3)
C33 B2 C34 47.4(2)
C35 B2 C34 47.3(2)
C32 B2 C34 81.0(2)
C31 B2 C34 81.1(2)
C13 C14 C15 107.9(3)
C13 C14 C19 126.6(3)
C15 C14 C19 125.4(3)
C13 C14 B1 67.5(2)
C15 C14 B1 66.1(2)
C19 C14 B1 130.3(3)
C2 C3 C4 109.5(3)
C2 C3 C8 128.2(4)
C4 C3 C8 122.3(4)
C22 C23 C24 110.0(3)
C22 C23 C28 127.6(4)
C24 C23 C28 122.4(4)

loop_
_geom_bond_atom_site_label_1
_geom_bond_atom_site_label_2
_geom_bond_distance
Cl1 Al1 2.1262(14)
Cl2 Al1 2.126(2)
Al1 Cl4 2.127(2)
Al1 Cl3 2.150(2)
Cl5 Al2 2.131(2)
Al2 Cl6 2.117(2)
Al2 Cl7 2.132(2)
Al2 Cl8 2.140(2)
C22 C23 1.342(5)
C22 C27 1.491(5)
C22 C21 1.524(5)
C31 C32 1.416(5)
C31 C35 1.429(5)
C31 C36 1.486(5)
C31 B2 1.773(5)
C13 C14 1.420(5)
C13 C12 1.423(5)
C13 C18 1.512(5)
C13 B1 1.787(5)
C5 C4 1.338(5)
C5 C10 1.485(5)
C5 C1 1.533(4)
B1 C1 1.578(5)
B1 C14 1.756(5)
B1 C15 1.759(5)
B1 C12 1.779(5)
B1 C11 1.790(5)
C35 C34 1.422(5)
C35 C40 1.504(5)
C35 B2 1.762(5)
C34 C33 1.423(5)
C34 C39 1.506(5)
C34 B2 1.781(5)
C1 C2 1.512(5)
C1 C6 1.533(5)
C2 C3 1.340(5)
C2 C7 1.507(5)
C24 C25 1.337(5)
C24 C23 1.466(6)
C24 C29 1.488(5)
C32 C33 1.430(4)
C32 C37 1.493(5)
C32 B2 1.771(5)
C15 C11 1.428(5)
C15 C14 1.430(5)
C15 C20 1.493(5)
C21 C26 1.521(5)
C21 C25 1.519(4)
C21 B2 1.584(5)
C12 C11 1.430(5)
C12 C17 1.501(5)
C25 C30 1.502(5)
C11 C16 1.494(5)
C33 C38 1.515(5)
C33 B2 1.758(5)
C4 C3 1.471(5)
C4 C9 1.499(5)
C19 C14 1.502(5)
C3 C8 1.506(5)
C23 C28 1.518(6)
